data_7135561
loop_
_publ_author_name
'Senn, Sebastian'
'Konrad, Nele'
'M\"uller, Jens'
'Ballmann, Joachim'
'Gade, Lutz H.'

_publ_section_title
;
 Tetracationic phosphonium-bridged ladder stilbenes: redox states and
 electronic properties of highly charged P-heteropolycyclic materials
;
_journal_issue 23
_journal_name_full 'Chemical Communications'
_journal_page_first 6391
_journal_page_last 6395
_journal_paper_doi 10.1039/D6CC00544F
_journal_volume 62
_journal_year 2026
_chemical_formula_moiety '2(Br), C46 H66 P4, 1[C4H10O]'
_chemical_formula_sum 'C50 H76 Br2 O P4'
_chemical_formula_weight 976.80
_space_group_crystal_system monoclinic
_space_group_IT_number 14
_space_group_name_Hall '-P 2ybc'
_space_group_name_H-M_alt 'P 1 21/c 1'
_atom_sites_solution_hydrogens geom
_atom_sites_solution_primary dual
_audit_creation_date 2025-02-16
_audit_creation_method
;
Olex2 1.5
(compiled 2024.02.16 svn.r378c4104 for OlexSys, GUI svn.r6928)
;
_audit_update_record
;
2026-01-22 deposited with the CCDC.	2026-03-02 downloaded from the CCDC.
;
_cell_angle_alpha 90
_cell_angle_beta 115.625(2)
_cell_angle_gamma 90
_cell_formula_units_Z 2
_cell_length_a 12.5338(2)
_cell_length_b 15.7508(2)
_cell_length_c 14.4968(3)
_cell_measurement_reflns_used 19846
_cell_measurement_temperature 120(1)
_cell_measurement_theta_max 70.7530
_cell_measurement_theta_min 3.9180
_cell_volume 2580.43(9)
_computing_cell_refinement 'CrysAlisPro 1.171.43.127a (Rigaku OD, 2024)'
_computing_data_collection 'CrysAlisPro system (CCD 43.143a 64-bit (release 25-10-2024))'
_computing_data_reduction 'CrysAlisPro 1.171.43.127a (Rigaku OD, 2024)'
_computing_molecular_graphics 'Olex2 1.5 (Dolomanov et al., 2009)'
_computing_publication_material 'Olex2 1.5 (Dolomanov et al., 2009)'
_computing_structure_refinement 'SHELXL 2019/3 (Sheldrick, 2015)'
_computing_structure_solution 'SHELXT  (Sheldrick, 2015)'
_diffrn_ambient_environment N~2~
_diffrn_ambient_temperature 120(1)
_diffrn_detector 'CCD plate'
_diffrn_detector_area_resol_mean 7.9621
_diffrn_detector_type Eos
_diffrn_measured_fraction_theta_full 1.000
_diffrn_measured_fraction_theta_max 0.990
_diffrn_measurement_details
;
List of Runs (angles in degrees, time in seconds):

  # Type    Start    End  Width  t~exp~   \w     \q     \k     \f   Frames
#--------------------------------------------------------------------------
  1  \w    -25.00  71.00   1.00    5.00    --    0.00  77.00 150.00   96
  2  \w    -21.00  69.00   1.00    5.00    --    0.00  57.00 -90.00   90
  3  \w    -31.00  69.00   1.00    5.00    --    0.00  77.00  30.00  100
  4  \w    -38.00  -7.00   1.00    5.00    --   14.00 130.00  25.30   31
  5  \w    -16.00   9.00   1.00   18.00    --   30.00 105.00 -88.34   25
  6  \w     -2.00  25.00   1.00   18.00    --   38.00  94.00 -63.05   27
  7  \w      3.00  28.00   1.00   18.00    --   42.00  91.00  56.05   25
  8  \w     10.00  35.00   1.00   18.00    --   46.00  85.00 138.81   25
  9  \w     11.00  38.00   1.00   18.00    --   46.00  84.00 -73.01   27
 10  \w     17.00  42.00   1.00   18.00    --   50.00  80.00 -14.08   25
 11  \w     16.00  41.00   1.00   18.00    --   50.00  81.00-142.69   25
 12  \w     16.00  41.00   1.00   18.00    --   50.00  81.00  31.75   25
 13  \w     17.00  44.00   1.00   18.00    --   50.00  80.00 115.94   27
 14  \w     16.00  41.00   1.00   18.00    --   50.00  81.00 173.54   25
 15  \w     17.00  42.00   1.00   18.00    --   50.00  80.00  62.66   25
 16  \w    -10.00  86.00   1.00   18.00    --   54.47 -77.00  60.00   96
 17  \w     23.00 106.00   1.00   18.00    --   54.47-125.00 -60.00   83
 18  \w      1.00  58.00   1.00   18.00    --   54.47 -99.00-150.00   57
 19  \w    -15.00  75.00   1.00   18.00    --   54.47 -57.00 -60.00   90
 20  \w     71.00 126.00   1.00   18.00    --   62.00  74.00 -37.73   55
 21  \w     81.00 108.00   1.00   18.00    --   62.00  75.00 100.45   27
 22  \w     31.00  66.00   1.00   18.00    --   62.00  76.00-176.79   35
 23  \w     32.00  58.00   1.00   18.00    --   62.00  74.00 -37.73   26
 24  \w     31.00  60.00   1.00   18.00    --   62.00  77.00 -20.57   29
 25  \w     69.00 122.00   1.00   18.00    --   62.00  76.00-176.79   53
 26  \w     31.00 116.00   1.00   18.00    --   62.00  76.00 151.43   85
 27  \w     31.00  70.00   1.00   18.00    --   62.00  75.00 100.45   39
 28  \w     31.00  58.00   1.00   18.00    --   62.00  76.00-124.99   27
 29  \w     30.00  56.00   1.00   18.00    --   62.00  77.00  69.40   26
 30  \w     31.00 133.00   1.00   18.00    --   62.00  75.00  22.07  102
 31  \w     31.00 133.00   1.00   18.00    --   62.00  75.00 -73.91  102
 32  \w     66.00 125.00   1.00   18.00    --   62.00  77.00  69.40   59
 33  \w     30.00 132.00   1.00   18.00    --   62.00  77.00-113.17  102
 34  \w     77.00 103.00   1.00   30.00    --  108.94  77.00-180.00   26
 35  \w     84.00 160.00   1.00   30.00    --  108.94  64.00 150.00   76
 36  \w     84.00 169.00   1.00   30.00    --  108.94  64.00 120.00   85
 37  \w     77.00 103.00   1.00   30.00    --  108.94  77.00   0.00   26
 38  \w     84.00 166.00   1.00   30.00    --  108.94  64.00 -90.00   82
 39  \w     77.00 103.00   1.00   30.00    --  108.94  77.00 -60.00   26
 40  \w     84.00 177.00   1.00   30.00    --  108.94  64.00-150.00   93
 41  \w     82.00 145.00   1.00   30.00    --  108.94  38.00 -90.00   63
 42  \w     84.00 177.00   1.00   30.00    --  108.94  64.00  90.00   93
 43  \w     84.00 177.00   1.00   30.00    --  108.94  64.00  60.00   93
 44  \w     84.00 166.00   1.00   30.00    --  108.94  64.00   0.00   82
 45  \w     84.00 122.00   1.00   30.00    --  108.94  64.00-180.00   38
 46  \w     77.00 103.00   1.00   30.00    --  108.94  77.00 150.00   26
 47  \w    101.00 176.00   1.00   30.00    --  108.94 111.00 150.00   75
 48  \w     84.00 165.00   1.00   30.00    --  108.94  64.00 -60.00   81
 49  \w     36.00 102.00   1.00   30.00    --  108.94 -92.00  60.00   66
 50  \w     77.00 103.00   1.00   30.00    --  108.94  77.00  90.00   26
 51  \w     39.00 123.00   1.00   30.00    --  108.94 -50.00  60.00   84
 52  \w     59.00 112.00   1.00   30.00    --  108.94-111.00-150.00   53
 53  \w     77.00 103.00   1.00   30.00    --  108.94  77.00  30.00   26
 54  \w    136.00 163.00   1.00   30.00    --  108.94  77.00-120.00   27
 55  \w     77.00 103.00   1.00   30.00    --  108.94  77.00 120.00   26
 56  \w     84.00 110.00   1.00   30.00    --  108.94  64.00 -30.00   26
 57  \w     77.00 104.00   1.00   30.00    --  108.94  77.00  60.00   27
 58  \w     77.00 103.00   1.00   30.00    --  108.94  77.00-120.00   26
 59  \w     36.00 108.00   1.00   30.00    --  108.94 -92.00-120.00   72
 60  \w     78.00 105.00   1.00   30.00    --  108.94  77.00-150.00   27
 61  \w     84.00 171.00   1.00   30.00    --  108.94  64.00  30.00   87
 62  \w     77.00 178.00   1.00   30.00    --  108.94  77.00 -30.00  101
 63  \w     75.00 112.00   1.00   30.00    --  108.94-111.00   0.00   37
 64  \w     77.00 103.00   1.00   30.00    --  108.94  77.00 -90.00   26
 65  \w     41.00 133.00   1.00   30.00    --  108.94 -64.00-120.00   92
 66  \w    131.00 158.00   1.00   30.00    --  108.94  77.00-180.00   27
 67  \w     82.00 109.00   1.00   30.00    --  108.94 -92.00  90.00   27
;
_diffrn_measurement_device 'four-circle diffractometer'
_diffrn_measurement_device_type 'SuperNova, Dual, Cu at home/near, Eos'
_diffrn_measurement_method '\w scans'
_diffrn_orient_matrix_type 'CrysAlisPro convention (1999,Acta A55,543-557)'
_diffrn_orient_matrix_UB_11 -0.0161791000
_diffrn_orient_matrix_UB_12 -0.0970421000
_diffrn_orient_matrix_UB_13 -0.0106696000
_diffrn_orient_matrix_UB_21 -0.1350236000
_diffrn_orient_matrix_UB_22 0.0118539000
_diffrn_orient_matrix_UB_23 -0.0570926000
_diffrn_orient_matrix_UB_31 0.0091925000
_diffrn_orient_matrix_UB_32 0.0034656000
_diffrn_orient_matrix_UB_33 -0.1025238000
_diffrn_radiation_monochromator mirror
_diffrn_radiation_probe x-ray
_diffrn_radiation_type 'Cu K\a'
_diffrn_radiation_wavelength 1.54184
_diffrn_reflns_av_R_equivalents 0.0454
_diffrn_reflns_av_unetI/netI 0.0205
_diffrn_reflns_Laue_measured_fraction_full 1.000
_diffrn_reflns_Laue_measured_fraction_max 0.990
_diffrn_reflns_limit_h_max 15
_diffrn_reflns_limit_h_min -15
_diffrn_reflns_limit_k_max 19
_diffrn_reflns_limit_k_min -19
_diffrn_reflns_limit_l_max 14
_diffrn_reflns_limit_l_min -17
_diffrn_reflns_number 38166
_diffrn_reflns_point_group_measured_fraction_full 1.000
_diffrn_reflns_point_group_measured_fraction_max 0.990
_diffrn_reflns_theta_full 67.684
_diffrn_reflns_theta_max 71.096
_diffrn_reflns_theta_min 3.912
_diffrn_source 'micro-focus sealed X-ray tube'
_diffrn_source_type 'SuperNova (Cu) X-ray Source'
_exptl_absorpt_coefficient_mu 3.408
_exptl_absorpt_correction_T_max 1.000
_exptl_absorpt_correction_T_min 0.625
_exptl_absorpt_correction_type gaussian
_exptl_absorpt_process_details
;
CrysAlisPro 1.171.43.127a (Rigaku Oxford Diffraction, 2024)
Numerical absorption correction based on gaussian integration over
a multifaceted crystal model
Empirical absorption correction using spherical harmonics,
implemented in SCALE3 ABSPACK scaling algorithm.
;
_exptl_crystal_colour green
_exptl_crystal_colour_primary green
_exptl_crystal_density_diffrn 1.257
_exptl_crystal_description plate
_exptl_crystal_F_000 1028
_exptl_crystal_size_max 0.12
_exptl_crystal_size_mid 0.1
_exptl_crystal_size_min 0.03
_refine_diff_density_max 0.929
_refine_diff_density_min -0.451
_refine_diff_density_rms 0.066
_refine_ls_extinction_method none
_refine_ls_goodness_of_fit_ref 1.037
_refine_ls_hydrogen_treatment constr
_refine_ls_matrix_type full
_refine_ls_number_parameters 243
_refine_ls_number_reflns 4956
_refine_ls_number_restraints 0
_refine_ls_restrained_S_all 1.037
_refine_ls_R_factor_all 0.0451
_refine_ls_R_factor_gt 0.0416
_refine_ls_shift/su_max 0.001
_refine_ls_shift/su_mean 0.000
_refine_ls_structure_factor_coef Fsqd
_refine_ls_weighting_details 'w=1/[\s^2^(Fo^2^)+(0.0663P)^2^+1.9381P] where P=(Fo^2^+2Fc^2^)/3'
_refine_ls_weighting_scheme calc
_refine_ls_wR_factor_gt 0.1123
_refine_ls_wR_factor_ref 0.1157
_reflns_Friedel_coverage 0.000
_reflns_number_gt 4507
_reflns_number_total 4956
_reflns_threshold_expression 'I > 2\s(I)'
_cod_data_source_file d6cc00544f2.cif
_cod_data_source_block ba_ss24
_cod_depositor_comments 'Adding full bibliography for 7135561--7135563.cif.'
_cod_original_cell_volume 2580.43(8)
_cod_database_code 7135561
_shelx_shelxl_version_number 2019/3
_chemical_oxdiff_formula C50H76Br2OP4
_chemical_oxdiff_usercomment ss447
_shelx_space_group_comment
;
The symmetry employed for this shelxl refinement is uniquely defined
by the following loop, which should always be used as a source of
symmetry information in preference to the above space-group names.
They are only intended as comments.
;
_shelx_estimated_absorpt_t_max 0.905
_shelx_estimated_absorpt_t_min 0.685
_olex2_refinement_description
;
1. Fixed Uiso
 At 1.2 times of:
  All C(H) groups
 At 1.5 times of:
  All C(H,H,H) groups
2.a Ternary CH refined with riding coordinates:
 C12(H12), C15(H15), C18(H18), C21(H21)
2.b Aromatic/amide H refined with riding coordinates:
 C2(H2), C3(H3), C4(H4), C5(H5), C10(H10)
2.c Idealised Me refined as rotating group:
 C13(H13A,H13B,H13C), C14(H14A,H14B,H14C), C16(H16A,H16B,H16C), C17(H17A,H17B,
 H17C), C19(H19A,H19B,H19C), C20(H20A,H20B,H20C), C22(H22A,H22B,H22C), C23(H23A,
 H23B,H23C)
;
_smtbx_masks_special_details
;
A solvent mask was calculated and 74 electrons were 
found in a volume of 374\%A^3^ in 1 void per unit cell. 
This is consistent with the presence of 
1[C4H10O] per formula unit 
which account for 84 electrons 
per unit cell.
;
_smtbx_masks_void_probe_radius 1.4
_smtbx_masks_void_truncation_radius 1.1
_olex2_date_sample_data_collection 2025-02-14
_olex2_submission_special_instructions 'No special instructions were received'
_oxdiff_exptl_absorpt_empirical_details
;
Empirical correction (ABSPACK) includes:
- Absorption correction using spherical harmonics
- Frame scaling
- Detector area scaling
;

loop_
_space_group_symop_operation_xyz
'x, y, z'
'-x, y+1/2, -z+1/2'
'-x, -y, -z'
'x, -y-1/2, z-1/2'

loop_
_atom_site_label
_atom_site_type_symbol
_atom_site_fract_x
_atom_site_fract_y
_atom_site_fract_z
_atom_site_U_iso_or_equiv
_atom_site_adp_type
_atom_site_occupancy
_atom_site_site_symmetry_order
_atom_site_calc_flag
_atom_site_refinement_flags_posn
_atom_site_refinement_flags_adp
_atom_site_refinement_flags_occupancy
_atom_site_disorder_assembly
_atom_site_disorder_group
Br1 Br 0.82535(2) 0.65722(2) 0.42599(2) 0.04523(12) Uani 1 1 d . . . . .
P1 P 0.74155(5) 0.35748(4) 0.41439(5) 0.03633(16) Uani 1 1 d . . . . .
P2 P 0.39740(5) 0.32524(4) 0.38913(5) 0.03487(16) Uani 1 1 d . . . . .
C1 C 0.6905(2) 0.25927(15) 0.3466(2) 0.0398(6) Uani 1 1 d . . . . .
C2 C 0.7508(3) 0.20147(17) 0.3136(2) 0.0484(7) Uani 1 1 d . . . . .
H2 H 0.830528 0.211699 0.325813 0.058 Uiso 1 1 calc R U . . .
C3 C 0.6929(3) 0.12923(19) 0.2630(3) 0.0548(8) Uani 1 1 d . . . . .
H3 H 0.733243 0.089023 0.240714 0.066 Uiso 1 1 calc R U . . .
C4 C 0.5762(3) 0.11479(18) 0.2445(3) 0.0538(7) Uani 1 1 d . . . . .
H4 H 0.537269 0.065277 0.207999 0.065 Uiso 1 1 calc R U . . .
C5 C 0.5149(3) 0.17084(17) 0.2778(2) 0.0467(6) Uani 1 1 d . . . . .
H5 H 0.435073 0.159778 0.264561 0.056 Uiso 1 1 calc R U . . .
C6 C 0.5724(2) 0.24412(15) 0.3313(2) 0.0398(6) Uani 1 1 d . . . . .
C7 C 0.5282(2) 0.31044(15) 0.3744(2) 0.0368(5) Uani 1 1 d . . . . .
C8 C 0.6060(2) 0.37913(15) 0.4210(2) 0.0353(5) Uani 1 1 d . . . . .
C9 C 0.56265(19) 0.44461(14) 0.46324(18) 0.0319(5) Uani 1 1 d . . . . .
C10 C 0.6152(2) 0.52108(14) 0.51040(18) 0.0330(5) Uani 1 1 d . . . . .
H10 H 0.691550 0.536081 0.516827 0.040 Uiso 1 1 calc R U . . .
C11 C 0.5555(2) 0.57454(14) 0.54750(19) 0.0325(5) Uani 1 1 d . . . . .
C12 C 0.8672(2) 0.33975(17) 0.5368(2) 0.0455(6) Uani 1 1 d . . . . .
H12 H 0.935320 0.322141 0.522595 0.055 Uiso 1 1 calc R U . . .
C13 C 0.9036(3) 0.4200(2) 0.6004(3) 0.0573(8) Uani 1 1 d . . . . .
H13A H 0.912444 0.466327 0.559114 0.086 Uiso 1 1 calc R U . . .
H13B H 0.979083 0.410549 0.660287 0.086 Uiso 1 1 calc R U . . .
H13C H 0.842800 0.435113 0.623010 0.086 Uiso 1 1 calc R U . . .
C14 C 0.8420(3) 0.2667(2) 0.5940(3) 0.0617(8) Uani 1 1 d . . . . .
H14A H 0.771860 0.280177 0.604750 0.093 Uiso 1 1 calc R U . . .
H14B H 0.910123 0.258503 0.660276 0.093 Uiso 1 1 calc R U . . .
H14C H 0.827676 0.214535 0.553464 0.093 Uiso 1 1 calc R U . . .
C15 C 0.7796(2) 0.43568(16) 0.3412(2) 0.0426(6) Uani 1 1 d . . . . .
H15 H 0.805032 0.488618 0.383273 0.051 Uiso 1 1 calc R U . . .
C16 C 0.6720(3) 0.4573(2) 0.2431(3) 0.0618(8) Uani 1 1 d . . . . .
H16A H 0.650482 0.408246 0.196978 0.093 Uiso 1 1 calc R U . . .
H16B H 0.690194 0.505756 0.209935 0.093 Uiso 1 1 calc R U . . .
H16C H 0.605665 0.471869 0.258880 0.093 Uiso 1 1 calc R U . . .
C17 C 0.8829(3) 0.4055(2) 0.3211(3) 0.0540(7) Uani 1 1 d . . . . .
H17A H 0.950580 0.392516 0.386290 0.081 Uiso 1 1 calc R U . . .
H17B H 0.905017 0.450185 0.285594 0.081 Uiso 1 1 calc R U . . .
H17C H 0.859781 0.354329 0.278482 0.081 Uiso 1 1 calc R U . . .
C18 C 0.3748(2) 0.24686(17) 0.4724(2) 0.0446(6) Uani 1 1 d . . . . .
H18 H 0.329990 0.275311 0.506481 0.053 Uiso 1 1 calc R U . . .
C19 C 0.4947(3) 0.2207(2) 0.5556(3) 0.0628(9) Uani 1 1 d . . . . .
H19A H 0.536908 0.186588 0.525389 0.094 Uiso 1 1 calc R U . . .
H19B H 0.483376 0.187127 0.607572 0.094 Uiso 1 1 calc R U . . .
H19C H 0.541117 0.271562 0.587395 0.094 Uiso 1 1 calc R U . . .
C20 C 0.3021(4) 0.1699(2) 0.4135(3) 0.0773(12) Uani 1 1 d . . . . .
H20A H 0.224212 0.189030 0.363003 0.116 Uiso 1 1 calc R U . . .
H20B H 0.292094 0.130458 0.461436 0.116 Uiso 1 1 calc R U . . .
H20C H 0.343409 0.141196 0.378398 0.116 Uiso 1 1 calc R U . . .
C21 C 0.2645(2) 0.33009(17) 0.2693(2) 0.0439(6) Uani 1 1 d . . . . .
H21 H 0.246571 0.270945 0.241765 0.053 Uiso 1 1 calc R U . . .
C22 C 0.1580(3) 0.3611(2) 0.2854(3) 0.0620(8) Uani 1 1 d . . . . .
H22A H 0.150716 0.327194 0.339021 0.093 Uiso 1 1 calc R U . . .
H22B H 0.085900 0.355143 0.221450 0.093 Uiso 1 1 calc R U . . .
H22C H 0.169282 0.420961 0.305990 0.093 Uiso 1 1 calc R U . . .
C23 C 0.2850(3) 0.3830(2) 0.1915(2) 0.0554(7) Uani 1 1 d . . . . .
H23A H 0.303115 0.441578 0.216210 0.083 Uiso 1 1 calc R U . . .
H23B H 0.213601 0.382334 0.126403 0.083 Uiso 1 1 calc R U . . .
H23C H 0.351515 0.359483 0.181328 0.083 Uiso 1 1 calc R U . . .

loop_
_atom_site_aniso_label
_atom_site_aniso_U_11
_atom_site_aniso_U_22
_atom_site_aniso_U_33
_atom_site_aniso_U_23
_atom_site_aniso_U_13
_atom_site_aniso_U_12
Br1 0.03927(17) 0.03976(17) 0.0657(2) 0.00695(12) 0.03118(15) 0.00494(10)
P1 0.0348(3) 0.0314(3) 0.0529(4) -0.0021(3) 0.0285(3) 0.0009(2)
P2 0.0336(3) 0.0293(3) 0.0495(4) -0.0059(2) 0.0253(3) -0.0029(2)
C1 0.0437(13) 0.0309(12) 0.0558(15) -0.0028(11) 0.0320(12) 0.0001(10)
C2 0.0533(16) 0.0373(13) 0.0705(19) -0.0045(13) 0.0415(15) 0.0020(11)
C3 0.0670(19) 0.0383(14) 0.078(2) -0.0107(14) 0.0487(17) 0.0020(13)
C4 0.0662(18) 0.0365(14) 0.071(2) -0.0139(13) 0.0415(16) -0.0064(13)
C5 0.0482(15) 0.0385(13) 0.0630(18) -0.0114(12) 0.0331(14) -0.0070(11)
C6 0.0443(13) 0.0305(12) 0.0571(16) -0.0032(11) 0.0337(12) 0.0015(10)
C7 0.0383(12) 0.0299(11) 0.0514(14) -0.0046(10) 0.0278(11) -0.0008(9)
C8 0.0316(11) 0.0320(11) 0.0483(14) -0.0014(10) 0.0229(10) 0.0019(9)
C9 0.0301(11) 0.0301(11) 0.0413(13) -0.0005(9) 0.0210(10) 0.0025(8)
C10 0.0276(10) 0.0331(11) 0.0444(13) 0.0007(10) 0.0212(10) -0.0003(9)
C11 0.0311(11) 0.0294(11) 0.0425(13) -0.0036(9) 0.0211(10) -0.0027(9)
C12 0.0381(13) 0.0477(15) 0.0582(17) 0.0038(12) 0.0278(13) 0.0088(11)
C13 0.0432(15) 0.0653(19) 0.0592(19) -0.0060(15) 0.0180(14) 0.0023(14)
C14 0.065(2) 0.063(2) 0.063(2) 0.0126(16) 0.0336(17) 0.0097(16)
C15 0.0493(14) 0.0328(12) 0.0561(16) -0.0032(11) 0.0325(13) -0.0048(10)
C16 0.0613(19) 0.0546(18) 0.076(2) 0.0172(16) 0.0357(17) 0.0042(15)
C17 0.0537(17) 0.0565(17) 0.0678(19) 0.0025(14) 0.0413(15) -0.0047(13)
C18 0.0522(15) 0.0369(13) 0.0614(17) -0.0011(12) 0.0402(14) -0.0050(11)
C19 0.072(2) 0.0553(18) 0.074(2) 0.0203(16) 0.0436(18) 0.0120(16)
C20 0.114(3) 0.0491(19) 0.088(3) -0.0099(17) 0.062(3) -0.0339(19)
C21 0.0394(13) 0.0414(13) 0.0533(16) -0.0122(12) 0.0223(12) -0.0061(10)
C22 0.0370(15) 0.080(2) 0.067(2) -0.0119(17) 0.0199(14) 0.0009(14)
C23 0.0547(17) 0.0531(17) 0.0562(18) 0.0001(14) 0.0219(14) 0.0003(14)

loop_
_atom_type_symbol
_atom_type_description
_atom_type_scat_dispersion_real
_atom_type_scat_dispersion_imag
_atom_type_scat_source
C C 0.0181 0.0091 'International Tables Vol C Tables 4.2.6.8 and 6.1.1.4'
H H 0.0000 0.0000 'International Tables Vol C Tables 4.2.6.8 and 6.1.1.4'
Br Br -0.6763 1.2805 'International Tables Vol C Tables 4.2.6.8 and 6.1.1.4'
O O 0.0492 0.0322 'International Tables Vol C Tables 4.2.6.8 and 6.1.1.4'
P P 0.2955 0.4335 'International Tables Vol C Tables 4.2.6.8 and 6.1.1.4'

loop_
_exptl_crystal_face_index_h
_exptl_crystal_face_index_k
_exptl_crystal_face_index_l
_exptl_crystal_face_perp_dist
7 0 1 0.0104
3 -6 -7 0.0354
-3 -7 7 0.0569
-7 -1 -1 0.0070
-1 6 -6 0.0462
-3 6 8 0.0645
3 8 -6 0.0526

loop_
_geom_angle_atom_site_label_1
_geom_angle_atom_site_label_2
_geom_angle_atom_site_label_3
_geom_angle
_geom_angle_site_symmetry_1
_geom_angle_site_symmetry_3
_geom_angle_publ_flag
C1 P1 C12 110.85(13) . . ?
C1 P1 C15 112.70(12) . . ?
C8 P1 C1 94.12(11) . . ?
C8 P1 C12 115.03(12) . . ?
C8 P1 C15 113.57(12) . . ?
C12 P1 C15 109.82(13) . . ?
C7 P2 C11 93.51(11) . 3_666 ?
C7 P2 C18 114.13(12) . . ?
C7 P2 C21 114.02(13) . . ?
C11 P2 C18 111.47(12) 3_666 . ?
C11 P2 C21 114.57(12) 3_666 . ?
C21 P2 C18 108.64(13) . . ?
C2 C1 P1 129.2(2) . . ?
C2 C1 C6 121.4(2) . . ?
C6 C1 P1 109.35(17) . . ?
C1 C2 H2 120.6 . . ?
C3 C2 C1 118.9(3) . . ?
C3 C2 H2 120.6 . . ?
C2 C3 H3 119.8 . . ?
C2 C3 C4 120.5(3) . . ?
C4 C3 H3 119.8 . . ?
C3 C4 H4 119.2 . . ?
C3 C4 C5 121.6(3) . . ?
C5 C4 H4 119.2 . . ?
C4 C5 H5 120.4 . . ?
C4 C5 C6 119.1(3) . . ?
C6 C5 H5 120.4 . . ?
C1 C6 C7 112.4(2) . . ?
C5 C6 C1 118.4(2) . . ?
C5 C6 C7 129.2(2) . . ?
C6 C7 P2 134.49(19) . . ?
C8 C7 P2 109.06(17) . . ?
C8 C7 C6 116.4(2) . . ?
C7 C8 P1 107.77(17) . . ?
C7 C8 C9 116.5(2) . . ?
C9 C8 P1 135.65(19) . . ?
C8 C9 C11 111.4(2) . 3_666 ?
C10 C9 C8 130.3(2) . . ?
C10 C9 C11 118.3(2) . 3_666 ?
C9 C10 H10 120.2 . . ?
C11 C10 C9 119.6(2) . . ?
C11 C10 H10 120.2 . . ?
C9 C11 P2 109.41(16) 3_666 3_666 ?
C10 C11 P2 128.50(18) . 3_666 ?
C10 C11 C9 122.1(2) . 3_666 ?
P1 C12 H12 107.4 . . ?
C13 C12 P1 111.9(2) . . ?
C13 C12 H12 107.4 . . ?
C13 C12 C14 112.1(3) . . ?
C14 C12 P1 110.5(2) . . ?
C14 C12 H12 107.4 . . ?
C12 C13 H13A 109.5 . . ?
C12 C13 H13B 109.5 . . ?
C12 C13 H13C 109.5 . . ?
H13A C13 H13B 109.5 . . ?
H13A C13 H13C 109.5 . . ?
H13B C13 H13C 109.5 . . ?
C12 C14 H14A 109.5 . . ?
C12 C14 H14B 109.5 . . ?
C12 C14 H14C 109.5 . . ?
H14A C14 H14B 109.5 . . ?
H14A C14 H14C 109.5 . . ?
H14B C14 H14C 109.5 . . ?
P1 C15 H15 107.7 . . ?
C16 C15 P1 110.36(19) . . ?
C16 C15 H15 107.7 . . ?
C16 C15 C17 112.1(3) . . ?
C17 C15 P1 111.09(19) . . ?
C17 C15 H15 107.7 . . ?
C15 C16 H16A 109.5 . . ?
C15 C16 H16B 109.5 . . ?
C15 C16 H16C 109.5 . . ?
H16A C16 H16B 109.5 . . ?
H16A C16 H16C 109.5 . . ?
H16B C16 H16C 109.5 . . ?
C15 C17 H17A 109.5 . . ?
C15 C17 H17B 109.5 . . ?
C15 C17 H17C 109.5 . . ?
H17A C17 H17B 109.5 . . ?
H17A C17 H17C 109.5 . . ?
H17B C17 H17C 109.5 . . ?
P2 C18 H18 107.7 . . ?
C19 C18 P2 108.86(19) . . ?
C19 C18 H18 107.7 . . ?
C19 C18 C20 111.9(3) . . ?
C20 C18 P2 112.9(2) . . ?
C20 C18 H18 107.7 . . ?
C18 C19 H19A 109.5 . . ?
C18 C19 H19B 109.5 . . ?
C18 C19 H19C 109.5 . . ?
H19A C19 H19B 109.5 . . ?
H19A C19 H19C 109.5 . . ?
H19B C19 H19C 109.5 . . ?
C18 C20 H20A 109.5 . . ?
C18 C20 H20B 109.5 . . ?
C18 C20 H20C 109.5 . . ?
H20A C20 H20B 109.5 . . ?
H20A C20 H20C 109.5 . . ?
H20B C20 H20C 109.5 . . ?
P2 C21 H21 107.3 . . ?
C22 C21 P2 111.5(2) . . ?
C22 C21 H21 107.3 . . ?
C23 C21 P2 110.9(2) . . ?
C23 C21 H21 107.3 . . ?
C23 C21 C22 112.2(3) . . ?
C21 C22 H22A 109.5 . . ?
C21 C22 H22B 109.5 . . ?
C21 C22 H22C 109.5 . . ?
H22A C22 H22B 109.5 . . ?
H22A C22 H22C 109.5 . . ?
H22B C22 H22C 109.5 . . ?
C21 C23 H23A 109.5 . . ?
C21 C23 H23B 109.5 . . ?
C21 C23 H23C 109.5 . . ?
H23A C23 H23B 109.5 . . ?
H23A C23 H23C 109.5 . . ?
H23B C23 H23C 109.5 . . ?

loop_
_geom_bond_atom_site_label_1
_geom_bond_atom_site_label_2
_geom_bond_distance
_geom_bond_site_symmetry_2
_geom_bond_publ_flag
P1 C1 1.796(3) . ?
P1 C8 1.776(2) . ?
P1 C12 1.814(3) . ?
P1 C15 1.818(3) . ?
P2 C7 1.758(2) . ?
P2 C11 1.793(2) 3_666 ?
P2 C18 1.833(3) . ?
P2 C21 1.815(3) . ?
C1 C2 1.394(3) . ?
C1 C6 1.418(3) . ?
C2 H2 0.9500 . ?
C2 C3 1.378(4) . ?
C3 H3 0.9500 . ?
C3 C4 1.387(4) . ?
C4 H4 0.9500 . ?
C4 C5 1.387(4) . ?
C5 H5 0.9500 . ?
C5 C6 1.404(4) . ?
C6 C7 1.445(3) . ?
C7 C8 1.417(3) . ?
C8 C9 1.422(3) . ?
C9 C10 1.401(3) . ?
C9 C11 1.452(3) 3_666 ?
C10 H10 0.9500 . ?
C10 C11 1.381(3) . ?
C12 H12 1.0000 . ?
C12 C13 1.514(4) . ?
C12 C14 1.529(4) . ?
C13 H13A 0.9800 . ?
C13 H13B 0.9800 . ?
C13 H13C 0.9800 . ?
C14 H14A 0.9800 . ?
C14 H14B 0.9800 . ?
C14 H14C 0.9800 . ?
C15 H15 1.0000 . ?
C15 C16 1.517(4) . ?
C15 C17 1.522(4) . ?
C16 H16A 0.9800 . ?
C16 H16B 0.9800 . ?
C16 H16C 0.9800 . ?
C17 H17A 0.9800 . ?
C17 H17B 0.9800 . ?
C17 H17C 0.9800 . ?
C18 H18 1.0000 . ?
C18 C19 1.522(4) . ?
C18 C20 1.535(4) . ?
C19 H19A 0.9800 . ?
C19 H19B 0.9800 . ?
C19 H19C 0.9800 . ?
C20 H20A 0.9800 . ?
C20 H20B 0.9800 . ?
C20 H20C 0.9800 . ?
C21 H21 1.0000 . ?
C21 C22 1.531(4) . ?
C21 C23 1.511(4) . ?
C22 H22A 0.9800 . ?
C22 H22B 0.9800 . ?
C22 H22C 0.9800 . ?
C23 H23A 0.9800 . ?
C23 H23B 0.9800 . ?
C23 H23C 0.9800 . ?

loop_
_geom_torsion_atom_site_label_1
_geom_torsion_atom_site_label_2
_geom_torsion_atom_site_label_3
_geom_torsion_atom_site_label_4
_geom_torsion
_geom_torsion_site_symmetry_1
_geom_torsion_site_symmetry_2
_geom_torsion_site_symmetry_3
_geom_torsion_site_symmetry_4
_geom_torsion_publ_flag
P1 C1 C2 C3 179.5(2) . . . . ?
P1 C1 C6 C5 178.8(2) . . . . ?
P1 C1 C6 C7 -0.4(3) . . . . ?
P1 C8 C9 C10 5.3(5) . . . . ?
P1 C8 C9 C11 -175.3(2) . . . 3_666 ?
P2 C7 C8 P1 175.03(13) . . . . ?
P2 C7 C8 C9 -3.0(3) . . . . ?
C1 P1 C8 C7 1.6(2) . . . . ?
C1 P1 C8 C9 179.0(3) . . . . ?
C1 P1 C12 C13 -173.8(2) . . . . ?
C1 P1 C12 C14 -48.1(2) . . . . ?
C1 P1 C15 C16 61.2(2) . . . . ?
C1 P1 C15 C17 -63.7(2) . . . . ?
C1 C2 C3 C4 0.6(5) . . . . ?
C1 C6 C7 P2 -174.6(2) . . . . ?
C1 C6 C7 C8 1.7(4) . . . . ?
C2 C1 C6 C5 -2.8(4) . . . . ?
C2 C1 C6 C7 178.0(3) . . . . ?
C2 C3 C4 C5 -1.5(5) . . . . ?
C3 C4 C5 C6 0.2(5) . . . . ?
C4 C5 C6 C1 1.9(4) . . . . ?
C4 C5 C6 C7 -179.1(3) . . . . ?
C5 C6 C7 P2 6.3(5) . . . . ?
C5 C6 C7 C8 -177.4(3) . . . . ?
C6 C1 C2 C3 1.6(5) . . . . ?
C6 C7 C8 P1 -2.1(3) . . . . ?
C6 C7 C8 C9 179.9(2) . . . . ?
C7 P2 C18 C19 32.9(2) . . . . ?
C7 P2 C18 C20 -92.0(3) . . . . ?
C7 P2 C21 C22 -168.2(2) . . . . ?
C7 P2 C21 C23 -42.4(2) . . . . ?
C7 C8 C9 C10 -177.5(3) . . . . ?
C7 C8 C9 C11 2.0(3) . . . 3_666 ?
C8 P1 C1 C2 -178.9(3) . . . . ?
C8 P1 C1 C6 -0.7(2) . . . . ?
C8 P1 C12 C13 -68.5(2) . . . . ?
C8 P1 C12 C14 57.2(2) . . . . ?
C8 P1 C15 C16 -44.3(2) . . . . ?
C8 P1 C15 C17 -169.2(2) . . . . ?
C8 C9 C10 C11 -178.9(2) . . . . ?
C9 C10 C11 P2 179.71(19) . . . 3_666 ?
C9 C10 C11 C9 -1.8(4) . . . 3_666 ?
C11 P2 C7 C6 178.8(3) 3_666 . . . ?
C11 P2 C7 C8 2.4(2) 3_666 . . . ?
C11 P2 C18 C19 -71.5(2) 3_666 . . . ?
C11 P2 C18 C20 163.6(2) 3_666 . . . ?
C11 P2 C21 C22 -62.1(2) 3_666 . . . ?
C11 P2 C21 C23 63.8(2) 3_666 . . . ?
C11 C9 C10 C11 1.7(4) 3_666 . . . ?
C12 P1 C1 C2 -60.1(3) . . . . ?
C12 P1 C1 C6 118.1(2) . . . . ?
C12 P1 C8 C7 -113.7(2) . . . . ?
C12 P1 C8 C9 63.7(3) . . . . ?
C12 P1 C15 C16 -174.6(2) . . . . ?
C12 P1 C15 C17 60.4(2) . . . . ?
C15 P1 C1 C2 63.4(3) . . . . ?
C15 P1 C1 C6 -118.4(2) . . . . ?
C15 P1 C8 C7 118.55(19) . . . . ?
C15 P1 C8 C9 -64.0(3) . . . . ?
C15 P1 C12 C13 61.1(2) . . . . ?
C15 P1 C12 C14 -173.2(2) . . . . ?
C18 P2 C7 C6 63.4(3) . . . . ?
C18 P2 C7 C8 -113.0(2) . . . . ?
C18 P2 C21 C22 63.3(2) . . . . ?
C18 P2 C21 C23 -170.9(2) . . . . ?
C21 P2 C7 C6 -62.3(3) . . . . ?
C21 P2 C7 C8 121.3(2) . . . . ?
C21 P2 C18 C19 161.3(2) . . . . ?
C21 P2 C18 C20 36.4(3) . . . . ?

loop_
_exptl_oxdiff_crystal_face_indexfrac_h
_exptl_oxdiff_crystal_face_indexfrac_k
_exptl_oxdiff_crystal_face_indexfrac_l
_exptl_oxdiff_crystal_face_x
_exptl_oxdiff_crystal_face_y
_exptl_oxdiff_crystal_face_z
7.1174 0.0873 0.5527 -0.1295 -0.9915 0.0091
3.1864 -6.3546 -7.3477 0.6435 -0.0861 0.7606
-2.9618 -6.8105 7.0052 0.6341 -0.0808 -0.7690
-6.9850 -1.1479 -0.7538 0.2325 0.9726 0.0091
-1.2464 6.0433 -6.0986 -0.5012 0.5881 0.6347
-2.7936 6.0007 7.6165 -0.6184 0.0135 -0.7858
3.0627 7.8094 -5.9802 -0.7436 0.0205 0.6683

loop_
_smtbx_masks_void_nr
_smtbx_masks_void_average_x
_smtbx_masks_void_average_y
_smtbx_masks_void_average_z
_smtbx_masks_void_volume
_smtbx_masks_void_count_electrons
_smtbx_masks_void_content
1 0.169 0.000 0.500 186.7 37.2 '1 ether'
2 0.130 0.500 0.000 186.7 37.2 '1 ether'
